data_4500018
loop_
_publ_author_name
'Duong, Adam'
'Maris, Thierry'
'Wuest,James D'

_publ_section_title
;
 Structural Similarity of Hydrogen-Bonded Networks in Crystals of Isomeric
 Pyridyl-Substituted Diaminotriazines
;
_journal_name_full 'Cryst. Growth & Design'
_journal_page_first 287
_journal_page_last 294
_journal_paper_doi 10.1021/cg101290r
_journal_volume 11
_journal_year 2011
_chemical_compound_source 'Synthesized by the authors. See text'
_chemical_formula_moiety 'C8 H8 N6, C2 H6 O S'
_chemical_formula_sum 'C10 H14 N6 O S'
_chemical_formula_weight 266.33
_chemical_name_systematic
; 
 ? 
;
_space_group_IT_number 14
_symmetry_cell_setting monoclinic
_symmetry_space_group_name_Hall '-P 2ybc'
_symmetry_space_group_name_H-M 'P 1 21/c 1'
_atom_sites_solution_hydrogens geom
_atom_sites_solution_primary direct
_atom_sites_solution_secondary difmap
_audit_creation_method SHELXL-97
_cell_angle_alpha 90.00
_cell_angle_beta 97.160(1)
_cell_angle_gamma 90.00
_cell_formula_units_Z 4
_cell_length_a 11.7704(1)
_cell_length_b 9.0941(1)
_cell_length_c 11.8294(1)
_cell_measurement_reflns_used 16514
_cell_measurement_temperature 100(2)
_cell_measurement_theta_max 68.00
_cell_measurement_theta_min 3.79
_cell_volume 1256.36(2)
_computing_cell_refinement 'APEX II (Bruker, 2006)'
_computing_data_collection 'APEX II (Bruker, 2006)'
_computing_data_reduction 'SAINT (Bruker, 2004)'
_computing_molecular_graphics 'SHELXTL (Bruker, 1997)'
_computing_publication_material 'UdMX (local program)'
_computing_structure_refinement 'SHELXL97 (Sheldrick, 1997)'
_computing_structure_solution 'SHELXS97 (Sheldrick, 1997)'
_diffrn_ambient_temperature 100(2)
_diffrn_detector_area_resol_mean 5.5
_diffrn_measured_fraction_theta_full 0.971
_diffrn_measured_fraction_theta_max 0.971
_diffrn_measurement_device_type 'Bruker Microstar'
_diffrn_measurement_method \w
_diffrn_radiation_monochromator 'Helios optics'
_diffrn_radiation_source 'Rotating Anode'
_diffrn_radiation_type CuK\a
_diffrn_radiation_wavelength 1.54178
_diffrn_reflns_av_R_equivalents 0.042
_diffrn_reflns_av_sigmaI/netI 0.0216
_diffrn_reflns_limit_h_max 14
_diffrn_reflns_limit_h_min -14
_diffrn_reflns_limit_k_max 9
_diffrn_reflns_limit_k_min -9
_diffrn_reflns_limit_l_max 14
_diffrn_reflns_limit_l_min -14
_diffrn_reflns_number 20215
_diffrn_reflns_theta_full 68.11
_diffrn_reflns_theta_max 68.11
_diffrn_reflns_theta_min 3.78
_diffrn_standards_number 5
_exptl_absorpt_coefficient_mu 2.299
_exptl_absorpt_correction_T_max 0.8320
_exptl_absorpt_correction_T_min 0.6900
_exptl_absorpt_correction_type multi-scan
_exptl_absorpt_process_details 'Sadabs (Sheldrick,1996)'
_exptl_crystal_colour Colorless
_exptl_crystal_density_diffrn 1.408
_exptl_crystal_density_method 'not measured'
_exptl_crystal_description block
_exptl_crystal_F_000 560
_exptl_crystal_size_max 0.40
_exptl_crystal_size_mid 0.16
_exptl_crystal_size_min 0.08
_refine_diff_density_max 0.519
_refine_diff_density_min -0.293
_refine_diff_density_rms 0.048
_refine_ls_extinction_method none
_refine_ls_goodness_of_fit_ref 1.046
_refine_ls_hydrogen_treatment constr
_refine_ls_matrix_type full
_refine_ls_number_parameters 169
_refine_ls_number_reflns 2215
_refine_ls_number_restraints 0
_refine_ls_restrained_S_all 1.046
_refine_ls_R_factor_all 0.0371
_refine_ls_R_factor_gt 0.0360
_refine_ls_shift/su_max 0.000
_refine_ls_shift/su_mean 0.000
_refine_ls_structure_factor_coef Fsqd
_refine_ls_weighting_details 'calc w=1/[\s^2^(Fo^2^)+(0.0529P)^2^+0.8248P] where P=(Fo^2^+2Fc^2^)/3'
_refine_ls_weighting_scheme calc
_refine_ls_wR_factor_gt 0.0992
_refine_ls_wR_factor_ref 0.0963
_reflns_number_gt 2100
_reflns_number_total 2215
_reflns_threshold_expression I>2\s(I)
_cod_data_source_file deposit.cif
_cod_data_source_block jw1264
_cod_depositor_comments
;
The following automatic conversions were performed:

'_symmetry_cell_setting' value 'Monoclinic' changed to 'monoclinic'
according to the built-in table from CIF Core dictionary named
'cif_core.dic' version 2.4.1 from 2010-06-29.

'_geom_bond_publ_flag'
value 'Y' changed to 'y' according to the built-in table from CIF
Core dictionary named 'cif_core.dic' version 2.4.1 from 2010-06-29
(18 times).

'_geom_angle_publ_flag' value 'Y' changed to 'y'
according to the built-in table from CIF Core dictionary named
'cif_core.dic' version 2.4.1 from 2010-06-29 (23 times).

Automatic conversion script
Id: cif_fix_values 1715 2011-07-08 13:25:40Z adriana 
;
_cod_original_sg_symbol_H-M P21/c
_cod_database_code 4500018

loop_
_symmetry_equiv_pos_as_xyz
'x, y, z'
'-x, y+1/2, -z+1/2'
'-x, -y, -z'
'x, -y-1/2, z-1/2'

loop_
_atom_site_label
_atom_site_type_symbol
_atom_site_fract_x
_atom_site_fract_y
_atom_site_fract_z
_atom_site_U_iso_or_equiv
_atom_site_adp_type
_atom_site_occupancy
_atom_site_symmetry_multiplicity
_atom_site_calc_flag
_atom_site_refinement_flags
_atom_site_disorder_assembly
_atom_site_disorder_group
C1 C 0.14833(14) 1.20729(19) 0.53561(14) 0.0240(4) Uani 1 1 d . . .
H1 H 0.1735 1.2721 0.5966 0.029 Uiso 1 1 calc R . .
C2 C 0.07662(13) 1.26295(19) 0.44329(14) 0.0237(4) Uani 1 1 d . . .
H2 H 0.0534 1.3631 0.4416 0.028 Uiso 1 1 calc R . .
C3 C 0.03979(13) 1.1697(2) 0.35414(13) 0.0225(4) Uani 1 1 d . . .
H3 H -0.0097 1.2042 0.2901 0.027 Uiso 1 1 calc R . .
C4 C 0.07636(13) 1.02497(19) 0.35986(13) 0.0201(4) Uani 1 1 d . . .
H4 H 0.0530 0.9585 0.2995 0.024 Uiso 1 1 calc R . .
C5 C 0.14799(12) 0.97852(18) 0.45570(12) 0.0173(3) Uani 1 1 d . . .
C6 C 0.18716(12) 0.82308(18) 0.46788(12) 0.0166(3) Uani 1 1 d . . .
C7 C 0.22678(12) 0.60563(18) 0.38719(12) 0.0176(3) Uani 1 1 d . . .
C8 C 0.24455(12) 0.62922(17) 0.57878(12) 0.0162(3) Uani 1 1 d . . .
N1 N 0.18383(11) 1.06802(16) 0.54338(11) 0.0207(3) Uani 1 1 d . . .
N2 N 0.21276(11) 0.77239(15) 0.57344(10) 0.0174(3) Uani 1 1 d . . .
N3 N 0.19202(11) 0.74753(15) 0.37166(10) 0.0183(3) Uani 1 1 d . . .
N4 N 0.25485(10) 0.54146(15) 0.48964(10) 0.0178(3) Uani 1 1 d . . .
N5 N 0.23261(12) 0.52446(16) 0.29431(10) 0.0220(3) Uani 1 1 d . . .
H5A H 0.2543 0.4319 0.3010 0.026 Uiso 1 1 calc . . .
H5B H 0.2148 0.5634 0.2263 0.026 Uiso 1 1 calc . . .
N6 N 0.26899(11) 0.57294(15) 0.68381(10) 0.0200(3) Uani 1 1 d . . .
H6A H 0.2911 0.4808 0.6927 0.024 Uiso 1 1 calc . . .
H6B H 0.2629 0.6282 0.7438 0.024 Uiso 1 1 calc . . .
S1 S 0.41160(4) 0.13841(5) 0.38247(4) 0.02332(17) Uani 0.8711(10) 1 d P A 1
O1 O 0.33585(10) 0.21944(14) 0.29008(10) 0.0298(3) Uani 1 1 d . A 1
C9 C 0.53630(16) 0.0913(3) 0.32080(17) 0.0387(5) Uani 1 1 d . A 1
H9A H 0.5669 0.1793 0.2875 0.058 Uiso 1 1 calc R A 1
H9B H 0.5171 0.0175 0.2611 0.058 Uiso 1 1 calc R A 1
H9C H 0.5939 0.0511 0.3796 0.058 Uiso 1 1 calc R A 1
C10 C 0.47063(16) 0.2730(2) 0.48104(17) 0.0381(5) Uani 1 1 d . A 1
H10A H 0.4097 0.3157 0.5200 0.057 Uiso 1 1 calc R A 1
H10B H 0.5068 0.3506 0.4404 0.057 Uiso 1 1 calc R A 1
H10C H 0.5281 0.2272 0.5372 0.057 Uiso 1 1 calc R A 1
S2 S 0.4647(2) 0.2270(4) 0.3339(3) 0.02332(17) Uani 0.1289(10) 1 d P A 2

loop_
_atom_site_aniso_label
_atom_site_aniso_U_11
_atom_site_aniso_U_22
_atom_site_aniso_U_33
_atom_site_aniso_U_23
_atom_site_aniso_U_13
_atom_site_aniso_U_12
C1 0.0295(8) 0.0153(10) 0.0271(8) -0.0015(6) 0.0034(6) -0.0035(6)
C2 0.0250(8) 0.0135(10) 0.0332(9) 0.0031(7) 0.0061(7) 0.0001(6)
C3 0.0208(7) 0.0215(10) 0.0252(8) 0.0058(7) 0.0026(6) 0.0007(6)
C4 0.0211(7) 0.0201(10) 0.0193(7) -0.0001(6) 0.0030(6) -0.0003(6)
C5 0.0195(7) 0.0150(9) 0.0184(7) 0.0012(6) 0.0059(5) -0.0014(6)
C6 0.0162(7) 0.0168(9) 0.0171(7) 0.0001(6) 0.0027(5) -0.0019(6)
C7 0.0183(7) 0.0166(9) 0.0181(7) -0.0001(6) 0.0037(5) -0.0023(6)
C8 0.0159(7) 0.0153(10) 0.0174(7) 0.0002(6) 0.0021(5) -0.0020(5)
N1 0.0261(7) 0.0156(8) 0.0206(6) 0.0000(5) 0.0034(5) -0.0020(5)
N2 0.0213(6) 0.0148(8) 0.0160(6) 0.0008(5) 0.0027(5) 0.0004(5)
N3 0.0230(6) 0.0155(8) 0.0166(6) -0.0004(5) 0.0028(5) 0.0001(5)
N4 0.0218(6) 0.0148(8) 0.0171(6) -0.0002(5) 0.0033(5) -0.0006(5)
N5 0.0339(7) 0.0164(8) 0.0159(6) -0.0016(5) 0.0039(5) 0.0019(5)
N6 0.0301(7) 0.0143(8) 0.0156(6) 0.0007(5) 0.0025(5) 0.0030(5)
S1 0.0213(3) 0.0228(3) 0.0259(3) -0.00429(17) 0.00341(17) -0.00233(16)
O1 0.0287(6) 0.0225(8) 0.0362(7) -0.0073(5) -0.0044(5) 0.0032(5)
C9 0.0307(9) 0.0454(14) 0.0390(10) -0.0139(9) -0.0002(8) 0.0091(9)
C10 0.0343(10) 0.0420(14) 0.0369(10) -0.0175(9) -0.0004(8) 0.0030(8)
S2 0.0213(3) 0.0228(3) 0.0259(3) -0.00429(17) 0.00341(17) -0.00233(16)

loop_
_atom_type_symbol
_atom_type_description
_atom_type_scat_dispersion_real
_atom_type_scat_dispersion_imag
_atom_type_scat_source
C C 0.0181 0.0091 'International Tables Vol C Tables 4.2.6.8 and 6.1.1.4'
H H 0.0000 0.0000 'International Tables Vol C Tables 4.2.6.8 and 6.1.1.4'
N N 0.0311 0.0180 'International Tables Vol C Tables 4.2.6.8 and 6.1.1.4'
O O 0.0492 0.0322 'International Tables Vol C Tables 4.2.6.8 and 6.1.1.4'
S S 0.3331 0.5567 'International Tables Vol C Tables 4.2.6.8 and 6.1.1.4'

loop_
_geom_angle_atom_site_label_1
_geom_angle_atom_site_label_2
_geom_angle_atom_site_label_3
_geom_angle
_geom_angle_publ_flag
N1 C1 C2 123.68(15) y
N1 C1 H1 118.2 ?
C2 C1 H1 118.2 ?
C3 C2 C1 118.61(16) y
C3 C2 H2 120.7 ?
C1 C2 H2 120.7 ?
C2 C3 C4 118.74(15) y
C2 C3 H3 120.6 ?
C4 C3 H3 120.6 ?
C3 C4 C5 118.80(15) y
C3 C4 H4 120.6 ?
C5 C4 H4 120.6 ?
N1 C5 C4 123.01(15) y
N1 C5 C6 115.89(13) y
C4 C5 C6 121.07(14) y
N2 C6 N3 126.34(15) y
N2 C6 C5 116.83(13) y
N3 C6 C5 116.83(13) y
N5 C7 N4 117.98(15) y
N5 C7 N3 117.39(13) y
N4 C7 N3 124.63(14) y
N4 C8 N6 118.14(14) y
N4 C8 N2 125.99(13) y
N6 C8 N2 115.87(13) y
C1 N1 C5 117.16(14) y
C6 N2 C8 113.96(13) y
C6 N3 C7 114.64(13) y
C8 N4 C7 114.42(14) y
C7 N5 H5A 120 ?
C7 N5 H5B 120 ?
H5A N5 H5B 120 ?
C8 N6 H6A 120 ?
C8 N6 H6B 120 ?
H6A N6 H6B 120 ?
O1 S1 C9 105.32(9) y
O1 S1 C10 106.64(9) y
C9 S1 C10 99.26(9) y

loop_
_geom_bond_atom_site_label_1
_geom_bond_atom_site_label_2
_geom_bond_distance
_geom_bond_publ_flag
C1 N1 1.333(2) y
C1 C2 1.390(2) y
C1 H1 0.95 ?
C2 C3 1.380(2) y
C2 H2 0.95 ?
C3 C4 1.384(3) y
C3 H3 0.95 ?
C4 C5 1.392(2) y
C4 H4 0.95 ?
C5 N1 1.344(2) y
C5 C6 1.488(2) y
C6 N2 1.3300(19) y
C6 N3 1.337(2) y
C7 N5 1.333(2) y
C7 N4 1.3485(19) y
C7 N3 1.359(2) y
C8 N4 1.340(2) y
C8 N6 1.3414(19) y
C8 N2 1.354(2) y
N5 H5a 0.88 ?
N5 H5b 0.88 ?
N6 H6a 0.88 ?
N6 H6b 0.88 ?
S1 O1 1.5130(13) y
S1 C9 1.7711(19) y
S1 C10 1.7717(19) y
C9 H9a 0.98 ?
C9 H9b 0.98 ?
C9 H9c 0.98 ?
C10 H10a 0.98 ?
C10 H10b 0.98 ?
C10 H10c 0.98 ?

loop_
_geom_hbond_atom_site_label_D
_geom_hbond_atom_site_label_H
_geom_hbond_atom_site_label_A
_geom_hbond_distance_DH
_geom_hbond_distance_HA
_geom_hbond_distance_DA
_geom_hbond_angle_DHA
_geom_hbond_site_symmetry_A
N5 H5A O1 0.88 2.17 3.0313(19) 166.5 .
N5 H5B N2 0.88 2.34 3.1847(18) 160.1 4_575
N5 H5B N1 0.88 2.46 3.0698(18) 127 4_575
N6 H6A O1 0.88 2.18 3.0038(19) 154.9 4_566
N6 H6B N3 0.88 2.14 2.9877(18) 161.8 4_576
